data_9004559
loop_
_publ_author_name
'McDonald A M'
'Grice J D'
'Chao G Y'

_publ_section_title
;
 The crystal structure of yoshimuraite, a layered Ba-Mn-Ti silicophosphate,
 with comments on five-coordinated Ti
;
_journal_name_full 'The Canadian Mineralogist'
_journal_page_first 649
_journal_page_last 656
_journal_paper_doi 10.2113/gscanmin.38.3.649
_journal_volume 38
_journal_year 2000
_chemical_formula_sum 'Ba2 Fe0.22 H Mn2 O13 P0.46 S0.34 Si2.17 Ti0.78'
_chemical_name_mineral Yoshimuraite
_space_group_IT_number 2
_symmetry_space_group_name_Hall '-P 1'
_symmetry_space_group_name_H-M 'P -1'
_cell_angle_alpha 89.98
_cell_angle_beta 93.62
_cell_angle_gamma 95.50
_cell_formula_units_Z 2
_cell_length_a 5.386
_cell_length_b 6.999
_cell_length_c 14.748
_cell_volume 552.277
_cod_original_formula_sum 'Ba2 Mn2 (Ti.78 Fe.22) Si2.17 P.46 S.34 O13 H'
_cod_database_code 9004559

loop_
_symmetry_equiv_pos_as_xyz
x,y,z
-x,-y,-z

loop_
_atom_site_aniso_label
_atom_site_aniso_U_11
_atom_site_aniso_U_22
_atom_site_aniso_U_33
_atom_site_aniso_U_12
_atom_site_aniso_U_13
_atom_site_aniso_U_23
Ba1 0.01600 0.01660 0.02560 0.00080 0.00130 97.00000
Ba2 0.01570 0.01120 0.01200 0.00000 0.00040 0.00050
Mn1 0.00900 0.00950 0.01920 -0.00180 0.00460 -0.00110
Mn2 0.00910 0.00760 0.01250 -0.00060 0.00040 0.00000
Mn3 0.01320 0.01630 0.02650 0.00420 0.00840 0.00830
Ti 0.00300 0.00740 0.01010 -0.00030 -0.00020 0.00000
Fe 0.00300 0.00740 0.01010 -0.00030 -0.00020 0.00000
Si1 0.00320 0.00240 0.00740 -0.00090 -0.00070 -0.00080
Si2 0.00500 0.00260 0.00650 -0.00060 0.00060 0.00000
P 0.01290 0.01380 0.01970 0.00030 0.00020 0.00040
S 0.01290 0.01380 0.01970 0.00030 0.00020 0.00040
Si 0.01290 0.01380 0.01970 0.00030 0.00020 0.00040
O1 0.02330 0.04380 0.02100 -0.00020 0.00630 -0.00620
O2 0.01070 0.02670 0.00630 0.00940 0.00340 0.00260
O3 0.00880 0.02840 0.01080 0.01360 -0.00730 -0.00540
O4 0.01580 0.02830 0.00060 -0.01210 0.00610 -0.00170
O5 0.00980 0.02620 0.01250 -0.00100 -0.00260 0.00400
O6 0.01370 0.02630 0.01600 -0.00240 0.00080 0.00250
O7 0.01510 0.02380 0.01420 0.00380 0.00130 -0.00090
O8 0.01130 0.00910 0.00570 0.00210 -0.00410 0.00080
O9 0.00590 0.01060 0.01330 0.00160 0.00070 0.00050
O10 0.05050 0.00360 0.01140 -0.00420 0.00290 -0.00040
O-H11 0.01210 0.01160 0.01690 -0.00250 0.00210 0.00080
O12 0.00390 0.01090 0.00690 -0.00140 0.00060 -0.00030
O13 0.03700 0.02040 0.06280 -0.00080 0.00720 0.01690

loop_
_atom_site_label
_atom_site_fract_x
_atom_site_fract_y
_atom_site_fract_z
_atom_site_occupancy
_atom_site_type_symbol
_atom_site_attached_hydrogens
Ba1 0.22065 0.33664 0.32839 1.00000 Ba 0
Ba2 0.73074 0.82198 0.39244 1.00000 Ba 0
Mn1 0.00000 0.00000 0.00000 1.00000 Mn 0
Mn2 0.49930 0.24820 0.99516 1.00000 Mn 0
Mn3 0.00000 0.50000 0.00000 1.00000 Mn 0
Ti 0.19900 0.79480 0.20280 0.78000 Ti 0
Fe 0.19900 0.79480 0.20280 0.22000 Fe 0
Si1 0.69490 0.06440 0.18810 1.00000 Si 0
Si2 0.69550 0.51300 0.18520 1.00000 Si 0
P 0.25370 0.71810 0.52290 0.46000 P 0
S 0.25370 0.71810 0.52290 0.34000 S 0
Si 0.25370 0.71810 0.52290 0.17000 Si 0
O1 0.23640 0.68970 0.41900 1.00000 O 0
O2 0.95270 0.60800 0.23220 1.00000 O 0
O3 0.95270 0.99050 0.23530 1.00000 O 0
O4 0.45610 0.99180 0.23650 1.00000 O 0
O5 0.95100 0.60790 0.23090 1.00000 O 0
O6 0.03760 0.82860 0.55360 1.00000 O 0
O7 0.51800 0.17180 0.44760 1.00000 O 0
O8 0.32540 0.48860 0.92470 1.00000 O 0
O9 0.18340 0.77200 0.08180 1.00000 O 0
O10 0.69740 0.29600 0.21490 1.00000 O 0
O-H11 0.17310 0.26220 0.06660 1.00000 O 1
O12 0.67360 0.01740 0.07820 1.00000 O 0
O13 0.26240 0.53970 0.57030 1.00000 O 0

loop_
_cod_changelog_entry_id
_cod_changelog_entry_author
_cod_changelog_entry_date
_cod_changelog_entry_text
1
;cod-tools version 3.8.0
Id: cif_guess_AMCSD_atom_types 9574 2023-05-10 09:00:05Z saulius
;
2023-05-10T18:49:16+03:00
;Derived atom types and hydrogen counts
from atom names that follow the AMCSD naming convention
(Wat == water, O-H == hydroxyl).
;
2
;cod-tools version 3.10.1
Id: cif_fix_AMCSD_aniso_labels 10200 2024-08-01 14:09:44Z saulius
;
2024-08-02T12:20:38+03:00
;Changed the following '_atom_site_aniso_label' values:
'OH11' -> 'O-H11'
;
